data_4079081
loop_
_publ_author_name
'Chianese, Anthony R.'
'Shaner, Sarah E.'
'Tendler, Jennifer A.'
'Pudalov, David M.'
'Shopov, Dimitar Y.'
'Kim, Daniel'
'Rogers, Scott L.'
'Mo, Allen'

_publ_section_title
;
 Iridium Complexes of Bulky CCC-Pincer N-Heterocyclic Carbene Ligands:
 Steric Control of Coordination Number and Catalytic Alkene Isomerization
;
_journal_issue 21
_journal_name_full Organometallics
_journal_page_first 7359
_journal_paper_doi 10.1021/om300468d
_journal_volume 31
_journal_year 2012
_chemical_formula_moiety 'C40 H42 Cl1 Ir1 N4'
_chemical_formula_sum 'C40 H42 Cl Ir N4'
_chemical_formula_weight 806.47
_space_group_IT_number 14
_symmetry_cell_setting monoclinic
_symmetry_space_group_name_Hall '-P 2yn'
_symmetry_space_group_name_H-M 'P 1 21/n 1'
_atom_sites_solution_hydrogens geom
_atom_sites_solution_primary direct
_audit_creation_date 12-02-25
_audit_creation_method CRYSTALS_ver_14.06
_cell_angle_alpha 90.0
_cell_angle_beta 97.3868(15)
_cell_angle_gamma 90.0
_cell_formula_units_Z 4.00000
_cell_length_a 14.0985(2)
_cell_length_b 15.2590(2)
_cell_length_c 15.0008(2)
_cell_measurement_reflns_used 19978
_cell_measurement_temperature 110
_cell_measurement_theta_max 29.4774
_cell_measurement_theta_min 3.6230
_cell_volume 3200.32(8)
_computing_cell_refinement
;
CrysAlisPro, Oxford Diffraction Ltd.,
Version 1.171.34.40 (release 27-08-2010 CrysAlis171 .NET)
(compiled Aug 27 2010,11:50:40)
;
_computing_data_collection
;
CrysAlisPro, Oxford Diffraction Ltd.,
Version 1.171.34.40 (release 27-08-2010 CrysAlis171 .NET)
(compiled Aug 27 2010,11:50:40)
;
_computing_data_reduction
;
CrysAlisPro, Oxford Diffraction Ltd.,
Version 1.171.34.40 (release 27-08-2010 CrysAlis171 .NET)
(compiled Aug 27 2010,11:50:40)
;
_computing_publication_material 'CRYSTALS (Betteridge et al., 2003)'
_computing_structure_refinement 'CRYSTALS (Betteridge et al., 2003)'
_computing_structure_solution 'SIR92 (Altomare et al., 1994)'
_diffrn_ambient_temperature 110(2)
_diffrn_detector CCD
_diffrn_detector_area_resol_mean 10.3533
_diffrn_detector_type 'Oxford Diffraction Ruby CCD'
_diffrn_measured_fraction_theta_full 0.996
_diffrn_measured_fraction_theta_max 0.914
_diffrn_measurement_details
;
  1 omega   -6.00   20.00   1.0000   80.0000
omega____ theta____ kappa____ phi______ frames
    -       11.2176   69.0000  177.0000 26

  2 omega  -87.00   12.00   1.0000   80.0000
omega____ theta____ kappa____ phi______ frames
    -      -11.9208  -37.0000  -90.0000 99

  3 omega  -37.00   51.00   1.0000   80.0000
omega____ theta____ kappa____ phi______ frames
    -      -11.9208   37.0000   90.0000 88

  4 omega  -65.00  -40.00   1.0000   80.0000
omega____ theta____ kappa____ phi______ frames
    -       11.2176  -37.0000 -180.0000 25

  5 omega  -88.00   14.00   1.0000   80.0000
omega____ theta____ kappa____ phi______ frames
    -      -11.9208  -37.0000  120.0000 102

  6 omega  -44.00   64.00   1.0000   80.0000
omega____ theta____ kappa____ phi______ frames
    -      -11.9208   69.0000 -105.0000 108

;
_diffrn_measurement_device '\k-geometry diffractometer'
_diffrn_measurement_device_type 'Xcalibur, Ruby, Gemini ultra'
_diffrn_measurement_method '\w scans'
_diffrn_orient_matrix_UB_11 -0.0100424000
_diffrn_orient_matrix_UB_12 -0.0398552000
_diffrn_orient_matrix_UB_13 0.0212179000
_diffrn_orient_matrix_UB_21 0.0287682000
_diffrn_orient_matrix_UB_22 -0.0230666000
_diffrn_orient_matrix_UB_23 -0.0276243000
_diffrn_orient_matrix_UB_31 0.0405286000
_diffrn_orient_matrix_UB_32 0.0064324000
_diffrn_orient_matrix_UB_33 0.0325834000
_diffrn_radiation_monochromator graphite
_diffrn_radiation_probe x-ray
_diffrn_radiation_source 'Enhance (Mo) X-ray Source'
_diffrn_radiation_type 'Mo K\a'
_diffrn_radiation_wavelength 0.7107
_diffrn_reflns_av_R_equivalents 0.0344
_diffrn_reflns_av_sigmaI/netI 0.0698
_diffrn_reflns_limit_h_max 19
_diffrn_reflns_limit_h_min -19
_diffrn_reflns_limit_k_max 21
_diffrn_reflns_limit_k_min -21
_diffrn_reflns_limit_l_max 20
_diffrn_reflns_limit_l_min -19
_diffrn_reflns_number 38298
_diffrn_reflns_theta_full 26.588
_diffrn_reflns_theta_max 29.4774
_diffrn_reflns_theta_min 3.6230
_diffrn_source 'fine-focus sealed tube'
_diffrn_source_current 40
_diffrn_source_voltage 50
_diffrn_standards_decay_% <2%
_diffrn_standards_interval_count 50
_diffrn_standards_number 2
_exptl_absorpt_coefficient_mu 4.261
_exptl_absorpt_correction_T_max 1.00000
_exptl_absorpt_correction_T_min 0.74010
_exptl_absorpt_correction_type multi-scan
_exptl_absorpt_process_details
;
CrysAlisPro, Oxford Diffraction Ltd.,
Version 1.171.34.40 (release 27-08-2010 CrysAlis171 .NET)
(compiled Aug 27 2010,11:50:40)
Empirical absorption correction using spherical harmonics,
 implemented in SCALE3 ABSPACK scaling algorithm.
;
_exptl_crystal_colour yellow
_exptl_crystal_density_diffrn 1.674
_exptl_crystal_density_method 'not measured'
_exptl_crystal_description block
_exptl_crystal_F_000 1616
_exptl_crystal_size_max 0.1993
_exptl_crystal_size_mid 0.1124
_exptl_crystal_size_min 0.0967
_refine_diff_density_max 1.61
_refine_diff_density_min -1.04
_refine_ls_extinction_method None
_refine_ls_goodness_of_fit_ref 1.0229
_refine_ls_matrix_type full
_refine_ls_number_parameters 415
_refine_ls_number_reflns 8180
_refine_ls_number_restraints 0
_refine_ls_R_factor_all 0.0357
_refine_ls_R_factor_gt 0.0285
_refine_ls_shift/su_max 0.0028803
_refine_ls_shift/su_mean 0.0000414
_refine_ls_structure_factor_coef Fsqd
_refine_ls_weighting_details
;
 Method= Modified Sheldrick 
 w=1/[\s^2^(F^2^) + ( 0.02P)^2^ + 6.10P] 
 ,where P=(max(Fo^2^,0) + 2Fc^2^)/3 
;
_refine_ls_weighting_scheme calc
_refine_ls_wR_factor_all 0.0569
_refine_ls_wR_factor_gt 0.0547
_refine_ls_wR_factor_ref 0.0569
_reflns_limit_h_max 18
_reflns_limit_h_min -19
_reflns_limit_k_max 21
_reflns_limit_k_min 0
_reflns_limit_l_max 20
_reflns_limit_l_min 0
_reflns_number_gt 7325
_reflns_number_total 8180
_reflns_threshold_expression I>2.0\s(I)
_oxford_diffrn_Wilson_B_factor 1.17
_oxford_diffrn_Wilson_scale 4.28
_oxford_refine_ls_r_factor_ref 0.0357
_oxford_refine_ls_scale 0.5500(4)
_oxford_reflns_number_all 8180
_oxford_reflns_threshold_expression_ref I>-10.0\s(I)
_cod_data_source_file om300468d_si_002.cif
_cod_data_source_block arc54b
_cod_depositor_comments
;
The following automatic conversions were performed:

'_symmetry_cell_setting' value 'Monoclinic' changed to 'monoclinic'
according to /home/saulius/struct/CIF-dictionaries/cif_core.dic
dictionary named 'cif_core.dic' version 2.4.2 from
2011-04-26.

'_diffrn_radiation_probe' value 'X-ray' changed to
'x-ray' according to
/home/saulius/struct/CIF-dictionaries/cif_core.dic dictionary named
'cif_core.dic' version 2.4.2 from 2011-04-26.

Automatic conversion script
Id: cif_fix_values 1891 2012-01-12 08:04:46Z andrius 
;
_cod_original_cell_volume 3200.33(14)
_cod_original_sg_symbol_H-M 'P 1 21/n 1 '
_cod_original_formula_sum 'C40 H42 Cl1 Ir1 N4'
_cod_database_code 4079081

loop_
_symmetry_equiv_pos_as_xyz
x,y,z
-x,-y,-z
-x+1/2,y+1/2,-z+1/2
x+1/2,-y+1/2,z+1/2

loop_
_atom_site_label
_atom_site_type_symbol
_atom_site_fract_x
_atom_site_fract_y
_atom_site_fract_z
_atom_site_U_iso_or_equiv
_atom_site_occupancy
_atom_site_adp_type
Ir1 Ir 0.852648(8) 0.514371(7) 0.884457(7) 0.0152 1.0000 Uani
Cl2 Cl 0.68970(5) 0.47110(5) 0.82051(5) 0.0232 1.0000 Uani
C3 C 0.8940(2) 0.59757(18) 0.80197(19) 0.0183 1.0000 Uani
C4 C 0.8730(2) 0.68565(18) 0.81008(19) 0.0173 1.0000 Uani
N5 N 0.82013(17) 0.69960(15) 0.88380(15) 0.0171 1.0000 Uani
C6 C 0.8046(2) 0.62660(18) 0.93498(19) 0.0171 1.0000 Uani
N7 N 0.76005(17) 0.65643(15) 1.00406(15) 0.0174 1.0000 Uani
C8 C 0.7459(2) 0.74768(18) 0.99677(19) 0.0176 1.0000 Uani
C9 C 0.78267(19) 0.77464(18) 0.91859(19) 0.0172 1.0000 Uani
C10 C 0.7763(2) 0.86102(19) 0.8885(2) 0.0212 1.0000 Uani
C11 C 0.7346(2) 0.92065(19) 0.9408(2) 0.0233 1.0000 Uani
C12 C 0.7027(2) 0.89557(19) 1.0212(2) 0.0240 1.0000 Uani
C13 C 0.7066(2) 0.8092(2) 1.0499(2) 0.0221 1.0000 Uani
C14 C 0.7273(2) 0.60020(18) 1.07544(19) 0.0175 1.0000 Uani
C15 C 0.7513(2) 0.50344(19) 1.0620(2) 0.0225 1.0000 Uani
C16 C 0.7151(2) 0.4474(2) 1.1366(2) 0.0258 1.0000 Uani
C17 C 0.6069(2) 0.4587(2) 1.1326(2) 0.0314 1.0000 Uani
C18 C 0.5824(2) 0.5546(2) 1.1457(2) 0.0305 1.0000 Uani
C19 C 0.6177(2) 0.6091(2) 1.0703(2) 0.0251 1.0000 Uani
C20 C 0.6310(3) 0.5859(2) 1.2369(2) 0.0338 1.0000 Uani
C21 C 0.7396(3) 0.5740(2) 1.2424(2) 0.0285 1.0000 Uani
C22 C 0.7634(2) 0.4771(2) 1.2283(2) 0.0293 1.0000 Uani
C23 C 0.7773(2) 0.62858(19) 1.16820(19) 0.0219 1.0000 Uani
C24 C 0.9036(2) 0.74721(19) 0.7514(2) 0.0203 1.0000 Uani
C25 C 0.9556(2) 0.7173(2) 0.6848(2) 0.0229 1.0000 Uani
C26 C 0.9770(2) 0.6291(2) 0.6744(2) 0.0236 1.0000 Uani
C27 C 0.9445(2) 0.56903(19) 0.73346(19) 0.0194 1.0000 Uani
N28 N 0.95512(17) 0.47649(15) 0.73601(16) 0.0198 1.0000 Uani
C29 C 0.9191(2) 0.43277(19) 0.80546(19) 0.0199 1.0000 Uani
N30 N 0.93850(17) 0.34668(15) 0.79409(16) 0.0189 1.0000 Uani
C31 C 0.9204(2) 0.27399(18) 0.85695(19) 0.0180 1.0000 Uani
C32 C 0.8492(2) 0.2093(2) 0.8078(2) 0.0219 1.0000 Uani
C33 C 0.8321(2) 0.1332(2) 0.8703(2) 0.0243 1.0000 Uani
C34 C 0.9267(2) 0.0870(2) 0.9007(2) 0.0278 1.0000 Uani
C35 C 0.9963(2) 0.1516(2) 0.9522(2) 0.0278 1.0000 Uani
C36 C 1.0155(2) 0.2289(2) 0.8916(2) 0.0241 1.0000 Uani
C37 C 0.9538(3) 0.1867(2) 1.0335(2) 0.0303 1.0000 Uani
C38 C 0.8596(3) 0.2341(2) 1.0017(2) 0.0286 1.0000 Uani
C39 C 0.7896(2) 0.1691(2) 0.9521(2) 0.0261 1.0000 Uani
C40 C 0.8777(2) 0.3105(2) 0.9384(2) 0.0252 1.0000 Uani
C41 C 0.9831(2) 0.33504(19) 0.71592(19) 0.0199 1.0000 Uani
C42 C 0.9937(2) 0.41820(19) 0.6798(2) 0.0199 1.0000 Uani
C43 C 1.0353(2) 0.4303(2) 0.6014(2) 0.0228 1.0000 Uani
C44 C 1.0665(2) 0.3566(2) 0.5604(2) 0.0273 1.0000 Uani
C45 C 1.0553(2) 0.2740(2) 0.5951(2) 0.0292 1.0000 Uani
C46 C 1.0129(2) 0.2613(2) 0.6726(2) 0.0256 1.0000 Uani
H101 H 0.7986 0.8782 0.8356 0.0254 1.0000 Uiso
H111 H 0.7283 0.9781 0.9227 0.0277 1.0000 Uiso
H121 H 0.6769 0.9374 1.0549 0.0283 1.0000 Uiso
H131 H 0.6830 0.7933 1.1022 0.0266 1.0000 Uiso
H151 H 0.8208 0.4963 1.0652 0.0281 1.0000 Uiso
H152 H 0.7214 0.4849 1.0036 0.0281 1.0000 Uiso
H161 H 0.7291 0.3864 1.1278 0.0319 1.0000 Uiso
H171 H 0.5847 0.4239 1.1796 0.0389 1.0000 Uiso
H172 H 0.5769 0.4381 1.0745 0.0389 1.0000 Uiso
H181 H 0.5139 0.5608 1.1417 0.0378 1.0000 Uiso
H191 H 0.6015 0.6700 1.0773 0.0322 1.0000 Uiso
H192 H 0.5887 0.5887 1.0130 0.0322 1.0000 Uiso
H201 H 0.6165 0.6473 1.2461 0.0427 1.0000 Uiso
H202 H 0.6075 0.5507 1.2828 0.0427 1.0000 Uiso
H211 H 0.7710 0.5931 1.3008 0.0356 1.0000 Uiso
H221 H 0.8324 0.4680 1.2330 0.0357 1.0000 Uiso
H222 H 0.7399 0.4421 1.2753 0.0357 1.0000 Uiso
H231 H 0.7665 0.6910 1.1789 0.0261 1.0000 Uiso
H232 H 0.8459 0.6201 1.1703 0.0261 1.0000 Uiso
H241 H 0.8902 0.8055 0.7557 0.0256 1.0000 Uiso
H251 H 0.9752 0.7586 0.6457 0.0275 1.0000 Uiso
H261 H 1.0126 0.6116 0.6294 0.0276 1.0000 Uiso
H321 H 0.8742 0.1859 0.7551 0.0269 1.0000 Uiso
H322 H 0.7901 0.2384 0.7887 0.0269 1.0000 Uiso
H331 H 0.7882 0.0916 0.8382 0.0293 1.0000 Uiso
H341 H 0.9164 0.0381 0.9391 0.0329 1.0000 Uiso
H342 H 0.9539 0.0660 0.8490 0.0329 1.0000 Uiso
H351 H 1.0558 0.1211 0.9720 0.0326 1.0000 Uiso
H361 H 1.0566 0.2709 0.9239 0.0289 1.0000 Uiso
H362 H 1.0446 0.2078 0.8402 0.0289 1.0000 Uiso
H371 H 0.9981 0.2272 1.0655 0.0357 1.0000 Uiso
H372 H 0.9415 0.1395 1.0741 0.0357 1.0000 Uiso
H381 H 0.8331 0.2585 1.0522 0.0345 1.0000 Uiso
H391 H 0.7813 0.1212 0.9919 0.0319 1.0000 Uiso
H392 H 0.7298 0.1960 0.9328 0.0319 1.0000 Uiso
H401 H 0.9227 0.3524 0.9694 0.0323 1.0000 Uiso
H402 H 0.8168 0.3378 0.9187 0.0323 1.0000 Uiso
H431 H 1.0414 0.4854 0.5778 0.0280 1.0000 Uiso
H441 H 1.0950 0.3621 0.5087 0.0338 1.0000 Uiso
H451 H 1.0761 0.2255 0.5667 0.0354 1.0000 Uiso
H461 H 1.0052 0.2048 0.6953 0.0317 1.0000 Uiso
H6 H 0.9407 0.5259 0.9377 0.0500 1.0000 Uiso

loop_
_atom_site_aniso_label
_atom_site_aniso_U_11
_atom_site_aniso_U_22
_atom_site_aniso_U_33
_atom_site_aniso_U_23
_atom_site_aniso_U_13
_atom_site_aniso_U_12
Ir1 0.01933(6) 0.01240(6) 0.01524(6) 0.00142(4) 0.00693(4) -0.00038(4)
Cl2 0.0241(3) 0.0238(4) 0.0222(3) -0.0048(3) 0.0053(3) -0.0047(3)
C3 0.0198(14) 0.0180(14) 0.0172(14) 0.0022(11) 0.0028(11) -0.0027(11)
C4 0.0174(13) 0.0180(14) 0.0168(13) 0.0000(10) 0.0036(11) -0.0003(11)
N5 0.0229(12) 0.0133(11) 0.0158(11) 0.0016(9) 0.0057(9) -0.0008(9)
C6 0.0178(13) 0.0154(13) 0.0184(14) 0.0026(10) 0.0036(11) -0.0014(11)
N7 0.0215(12) 0.0135(11) 0.0177(12) -0.0010(9) 0.0047(9) -0.0011(9)
C8 0.0173(13) 0.0158(13) 0.0192(14) 0.0004(10) 0.0006(11) -0.0014(11)
C9 0.0165(13) 0.0175(13) 0.0170(13) -0.0008(10) 0.0001(11) -0.0006(11)
C10 0.0228(15) 0.0176(14) 0.0232(15) 0.0006(11) 0.0032(12) -0.0014(12)
C11 0.0224(15) 0.0149(14) 0.0318(17) 0.0029(12) 0.0008(12) 0.0022(12)
C12 0.0244(15) 0.0174(14) 0.0309(17) -0.0032(12) 0.0058(13) 0.0037(12)
C13 0.0229(15) 0.0218(15) 0.0224(15) -0.0002(12) 0.0064(12) 0.0008(12)
C14 0.0204(14) 0.0159(13) 0.0170(13) 0.0015(10) 0.0053(11) -0.0008(11)
C15 0.0292(16) 0.0188(15) 0.0203(14) -0.0003(11) 0.0067(12) -0.0008(12)
C16 0.0369(18) 0.0167(14) 0.0248(16) 0.0048(12) 0.0078(13) -0.0021(13)
C17 0.0331(18) 0.0274(16) 0.0348(18) 0.0057(14) 0.0090(14) -0.0118(14)
C18 0.0200(15) 0.0325(18) 0.041(2) 0.0064(15) 0.0125(14) -0.0047(13)
C19 0.0218(15) 0.0247(16) 0.0294(17) 0.0040(13) 0.0057(13) -0.0013(12)
C20 0.044(2) 0.0318(18) 0.0307(18) 0.0044(14) 0.0239(16) 0.0034(15)
C21 0.0407(19) 0.0282(16) 0.0172(15) 0.0000(12) 0.0061(13) -0.0024(14)
C22 0.0375(18) 0.0287(17) 0.0223(16) 0.0086(13) 0.0069(13) 0.0006(14)
C23 0.0263(16) 0.0210(15) 0.0184(14) -0.0011(11) 0.0030(12) -0.0048(12)
C24 0.0222(15) 0.0171(14) 0.0216(15) 0.0028(11) 0.0026(12) -0.0024(11)
C25 0.0245(15) 0.0225(15) 0.0230(15) 0.0057(12) 0.0077(12) -0.0047(12)
C26 0.0250(16) 0.0255(16) 0.0218(15) 0.0028(12) 0.0092(12) -0.0005(12)
C27 0.0206(14) 0.0191(14) 0.0195(14) 0.0030(11) 0.0065(11) 0.0011(11)
N28 0.0226(12) 0.0179(12) 0.0208(12) 0.0035(9) 0.0097(10) 0.0005(10)
C29 0.0208(14) 0.0191(14) 0.0204(14) 0.0022(11) 0.0048(11) 0.0001(11)
N30 0.0199(12) 0.0178(12) 0.0205(12) -0.0001(9) 0.0081(10) 0.0008(10)
C31 0.0202(14) 0.0160(13) 0.0183(14) 0.0016(10) 0.0039(11) 0.0007(11)
C32 0.0198(14) 0.0225(15) 0.0227(15) 0.0019(12) 0.0007(12) -0.0038(12)
C33 0.0238(16) 0.0224(15) 0.0266(16) 0.0000(12) 0.0023(12) -0.0075(12)
C34 0.0349(18) 0.0178(15) 0.0321(18) 0.0047(12) 0.0094(14) 0.0001(13)
C35 0.0236(16) 0.0274(17) 0.0311(18) 0.0109(13) -0.0014(13) 0.0028(13)
C36 0.0206(15) 0.0229(15) 0.0284(16) 0.0053(12) 0.0014(12) -0.0012(12)
C37 0.0381(19) 0.0288(17) 0.0225(16) 0.0060(13) -0.0018(14) -0.0104(14)
C38 0.0426(19) 0.0229(16) 0.0229(16) 0.0017(12) 0.0146(14) -0.0037(14)
C39 0.0225(15) 0.0281(16) 0.0286(17) 0.0092(13) 0.0068(13) -0.0017(13)
C40 0.0358(18) 0.0187(15) 0.0231(16) 0.0017(12) 0.0111(13) -0.0030(13)
C41 0.0169(14) 0.0238(15) 0.0196(14) -0.0008(11) 0.0049(11) 0.0006(11)
C42 0.0169(14) 0.0221(15) 0.0214(15) -0.0018(11) 0.0050(11) 0.0022(11)
C43 0.0213(15) 0.0257(15) 0.0225(15) 0.0026(12) 0.0075(12) 0.0016(12)
C44 0.0263(16) 0.0360(18) 0.0216(15) 0.0004(13) 0.0101(13) 0.0021(14)
C45 0.0321(17) 0.0311(17) 0.0262(17) -0.0053(13) 0.0107(14) 0.0069(14)
C46 0.0302(17) 0.0208(15) 0.0275(16) -0.0007(12) 0.0095(13) 0.0038(13)

loop_
_atom_type_symbol
_atom_type_scat_dispersion_real
_atom_type_scat_dispersion_imag
_atom_type_scat_Cromer_Mann_a1
_atom_type_scat_Cromer_Mann_b1
_atom_type_scat_Cromer_Mann_a2
_atom_type_scat_Cromer_Mann_b2
_atom_type_scat_Cromer_Mann_a3
_atom_type_scat_Cromer_Mann_b3
_atom_type_scat_Cromer_Mann_a4
_atom_type_scat_Cromer_Mann_b4
_atom_type_scat_Cromer_Mann_c
_atom_type_scat_source
C 0.0033 0.0016 2.3100 20.8439 1.0200 10.2075 1.5886 0.5687 0.8650 51.6512 0.2156 'International Tables Vol C 4.2.6.8 and 6.1.1.4'
H 0.0000 0.0000 0.4930 10.5109 0.3229 26.1257 0.1402 3.1424 0.0408 57.7998 0.0030 'International Tables Vol C 4.2.6.8 and 6.1.1.4'
N 0.0061 0.0033 12.2126 0.0057 3.1322 9.8933 2.0125 28.9975 1.1663 0.5826 -11.5290 'International Tables Vol C 4.2.6.8 and 6.1.1.4'
Cl 0.1484 0.1585 11.4604 0.0104 7.1964 1.1662 6.2556 18.5194 1.6455 47.7784 -9.5574 'International Tables Vol C 4.2.6.8 and 6.1.1.4'
Ir -1.4442 7.9887 27.3049 1.5928 16.7296 8.8655 15.6115 0.4179 5.8338 45.0011 11.4722 'International Tables Vol C 4.2.6.8 and 6.1.1.4'

loop_
_exptl_crystal_face_index_h
_exptl_crystal_face_index_k
_exptl_crystal_face_index_l
_exptl_crystal_face_perp_dist
_exptl_oxdiff_crystal_face_indexfrac_h
_exptl_oxdiff_crystal_face_indexfrac_k
_exptl_oxdiff_crystal_face_indexfrac_l
_exptl_oxdiff_crystal_face_x
_exptl_oxdiff_crystal_face_y
_exptl_oxdiff_crystal_face_z
-1 0 1 0.0329 -1.0000 -0.0000 1.0000 0.0310 -0.0564 -0.0079
1 0 -1 0.0638 1.0000 0.0000 -1.0000 -0.0310 0.0564 0.0079
-1 0 -1 0.0777 -1.0000 -0.0000 -1.0000 -0.0114 -0.0011 -0.0730
1 0 1 0.0348 1.0000 0.0000 1.0000 0.0114 0.0011 0.0730
0 -1 0 0.1283 -0.0000 -1.0000 -0.0000 0.0398 0.0230 -0.0065
0 1 0 0.0706 0.0000 1.0000 0.0000 -0.0398 -0.0230 0.0065
14 -8 11 0.0596 14.0000 -8.0000 11.0000 0.4142 0.2826 0.8725
1 1 1 0.0420 1.0000 1.0000 1.0000 -0.0285 -0.0219 0.0795
-1 -1 -1 0.1144 -1.0000 -1.0000 -1.0000 0.0285 0.0219 -0.0795

loop_
_geom_angle_atom_site_label_1
_geom_angle_atom_site_label_2
_geom_angle_atom_site_label_3
_geom_angle
_geom_angle_publ_flag
Cl2 Ir1 C3 105.81(8) yes
Cl2 Ir1 C6 91.85(8) yes
C3 Ir1 C6 79.96(12) yes
Cl2 Ir1 C29 94.91(8) yes
C3 Ir1 C29 80.07(12) yes
C6 Ir1 C29 159.98(11) yes
Cl2 Ir1 H6 166.2 no
C3 Ir1 H6 87.9 no
C6 Ir1 H6 89.7 no
C29 Ir1 H6 88.1 no
Ir1 C3 C4 120.0(2) yes
Ir1 C3 C27 119.8(2) yes
C4 C3 C27 120.2(3) yes
C3 C4 N5 110.6(2) yes
C3 C4 C24 120.8(3) yes
N5 C4 C24 128.6(3) yes
C4 N5 C6 116.4(2) yes
C4 N5 C9 132.5(2) yes
C6 N5 C9 111.0(2) yes
N5 C6 Ir1 112.83(19) yes
N5 C6 N7 106.0(2) yes
Ir1 C6 N7 141.2(2) yes
C6 N7 C8 110.3(2) yes
C6 N7 C14 124.9(2) yes
C8 N7 C14 124.8(2) yes
N7 C8 C9 106.9(2) yes
N7 C8 C13 133.2(3) yes
C9 C8 C13 119.9(3) yes
C8 C9 N5 105.7(2) yes
C8 C9 C10 122.2(3) yes
N5 C9 C10 132.0(3) yes
C9 C10 C11 117.0(3) yes
C9 C10 H101 122.0 no
C11 C10 H101 121.0 no
C10 C11 C12 121.3(3) yes
C10 C11 H111 119.5 no
C12 C11 H111 119.2 no
C11 C12 C13 121.7(3) yes
C11 C12 H121 118.7 no
C13 C12 H121 119.5 no
C8 C13 C12 117.8(3) yes
C8 C13 H131 121.5 no
C12 C13 H131 120.7 no
N7 C14 C15 111.4(2) yes
N7 C14 C19 108.3(2) yes
C15 C14 C19 108.3(2) yes
N7 C14 C23 109.8(2) yes
C15 C14 C23 107.8(2) yes
C19 C14 C23 111.1(2) yes
C14 C15 C16 109.7(2) yes
C14 C15 H151 109.6 no
C16 C15 H151 108.9 no
C14 C15 H152 108.9 no
C16 C15 H152 110.4 no
H151 C15 H152 109.3 no
C15 C16 C17 109.3(3) yes
C15 C16 C22 109.8(3) yes
C17 C16 C22 109.3(3) yes
C15 C16 H161 110.1 no
C17 C16 H161 108.8 no
C22 C16 H161 109.6 no
C16 C17 C18 110.1(3) yes
C16 C17 H171 108.9 no
C18 C17 H171 109.5 no
C16 C17 H172 108.4 no
C18 C17 H172 110.3 no
H171 C17 H172 109.5 no
C17 C18 C19 109.0(3) yes
C17 C18 C20 109.5(3) yes
C19 C18 C20 109.9(3) yes
C17 C18 H181 109.1 no
C19 C18 H181 108.4 no
C20 C18 H181 110.9 no
C18 C19 C14 109.4(2) yes
C18 C19 H191 109.8 no
C14 C19 H191 109.1 no
C18 C19 H192 110.2 no
C14 C19 H192 109.0 no
H191 C19 H192 109.3 no
C18 C20 C21 110.0(3) yes
C18 C20 H201 110.5 no
C21 C20 H201 109.5 no
C18 C20 H202 108.0 no
C21 C20 H202 109.1 no
H201 C20 H202 109.7 no
C20 C21 C22 109.9(3) yes
C20 C21 C23 109.4(3) yes
C22 C21 C23 108.6(3) yes
C20 C21 H211 110.4 no
C22 C21 H211 109.3 no
C23 C21 H211 109.2 no
C21 C22 C16 109.2(3) yes
C21 C22 H221 111.1 no
C16 C22 H221 110.4 no
C21 C22 H222 109.0 no
C16 C22 H222 109.6 no
H221 C22 H222 107.4 no
C14 C23 C21 109.9(2) yes
C14 C23 H231 111.0 no
C21 C23 H231 109.4 no
C14 C23 H232 109.3 no
C21 C23 H232 109.8 no
H231 C23 H232 107.4 no
C4 C24 C25 117.9(3) yes
C4 C24 H241 121.9 no
C25 C24 H241 120.2 no
C24 C25 C26 122.7(3) yes
C24 C25 H251 117.3 no
C26 C25 H251 120.0 no
C25 C26 C27 118.1(3) yes
C25 C26 H261 120.3 no
C27 C26 H261 121.6 no
C26 C27 C3 120.3(3) yes
C26 C27 N28 129.0(3) yes
C3 C27 N28 110.7(2) yes
C27 N28 C29 116.8(2) yes
C27 N28 C42 132.1(2) yes
C29 N28 C42 111.0(2) yes
Ir1 C29 N28 112.62(19) yes
Ir1 C29 N30 141.5(2) yes
N28 C29 N30 105.8(2) yes
C29 N30 C31 125.7(2) yes
C29 N30 C41 110.2(2) yes
C31 N30 C41 124.0(2) yes
N30 C31 C32 109.2(2) yes
N30 C31 C36 109.4(2) yes
C32 C31 C36 111.4(2) yes
N30 C31 C40 110.4(2) yes
C32 C31 C40 108.6(2) yes
C36 C31 C40 107.9(2) yes
C31 C32 C33 109.9(2) yes
C31 C32 H321 110.2 no
C33 C32 H321 108.7 no
C31 C32 H322 109.8 no
C33 C32 H322 109.7 no
H321 C32 H322 108.6 no
C32 C33 C34 109.5(2) yes
C32 C33 C39 109.1(3) yes
C34 C33 C39 110.0(3) yes
C32 C33 H331 109.5 no
C34 C33 H331 108.9 no
C39 C33 H331 109.9 no
C33 C34 C35 109.4(3) yes
C33 C34 H341 110.0 no
C35 C34 H341 109.4 no
C33 C34 H342 109.7 no
C35 C34 H342 109.0 no
H341 C34 H342 109.3 no
C34 C35 C36 110.3(3) yes
C34 C35 C37 109.9(3) yes
C36 C35 C37 108.7(3) yes
C34 C35 H351 108.6 no
C36 C35 H351 109.7 no
C37 C35 H351 109.7 no
C31 C36 C35 109.3(2) yes
C31 C36 H361 108.5 no
C35 C36 H361 110.9 no
C31 C36 H362 108.6 no
C35 C36 H362 109.9 no
H361 C36 H362 109.6 no
C35 C37 C38 109.3(3) yes
C35 C37 H371 109.2 no
C38 C37 H371 109.4 no
C35 C37 H372 111.2 no
C38 C37 H372 109.1 no
H371 C37 H372 108.6 no
C37 C38 C39 109.0(3) yes
C37 C38 C40 110.0(3) yes
C39 C38 C40 109.8(3) yes
C37 C38 H381 110.3 no
C39 C38 H381 110.1 no
C40 C38 H381 107.6 no
C33 C39 C38 109.1(2) yes
C33 C39 H391 108.5 no
C38 C39 H391 108.3 no
C33 C39 H392 109.5 no
C38 C39 H392 111.2 no
H391 C39 H392 110.1 no
C31 C40 C38 109.1(2) yes
C31 C40 H401 108.7 no
C38 C40 H401 110.5 no
C31 C40 H402 109.7 no
C38 C40 H402 107.6 no
H401 C40 H402 111.2 no
N30 C41 C42 106.9(2) yes
N30 C41 C46 133.2(3) yes
C42 C41 C46 120.0(3) yes
C41 C42 N28 106.1(2) yes
C41 C42 C43 121.8(3) yes
N28 C42 C43 132.1(3) yes
C42 C43 C44 117.5(3) yes
C42 C43 H431 121.1 no
C44 C43 H431 121.5 no
C43 C44 C45 121.2(3) yes
C43 C44 H441 119.8 no
C45 C44 H441 118.9 no
C44 C45 C46 121.7(3) yes
C44 C45 H451 120.1 no
C46 C45 H451 118.3 no
C41 C46 C45 117.9(3) yes
C41 C46 H461 121.1 no
C45 C46 H461 121.0 no

loop_
_geom_bond_atom_site_label_1
_geom_bond_atom_site_label_2
_geom_bond_distance
_geom_bond_publ_flag
Ir1 Cl2 2.4631(7) yes
Ir1 C3 1.915(3) yes
Ir1 C6 2.024(3) yes
Ir1 C29 2.029(3) yes
Ir1 H6 1.398 no
C3 C4 1.385(4) yes
C3 C27 1.392(4) yes
C4 N5 1.427(4) yes
C4 C24 1.393(4) yes
N5 C6 1.386(3) yes
N5 C9 1.390(4) yes
C6 N7 1.357(4) yes
N7 C8 1.409(4) yes
N7 C14 1.491(3) yes
C8 C9 1.403(4) yes
C8 C13 1.393(4) yes
C9 C10 1.392(4) yes
C10 C11 1.382(4) yes
C10 H101 0.927 no
C11 C12 1.394(4) yes
C11 H111 0.918 no
C12 C13 1.385(4) yes
C12 H121 0.918 no
C13 H131 0.922 no
C14 C15 1.534(4) yes
C14 C19 1.544(4) yes
C14 C23 1.539(4) yes
C15 C16 1.546(4) yes
C15 H151 0.980 no
C15 H152 0.965 no
C16 C17 1.530(5) yes
C16 C22 1.524(5) yes
C16 H161 0.964 no
C17 C18 1.522(5) yes
C17 H171 0.967 no
C17 H172 0.971 no
C18 C19 1.537(4) yes
C18 C20 1.525(5) yes
C18 H181 0.964 no
C19 H191 0.966 no
C19 H192 0.955 no
C20 C21 1.533(5) yes
C20 H201 0.973 no
C20 H202 0.965 no
C21 C22 1.537(5) yes
C21 C23 1.539(4) yes
C21 H211 0.974 no
C22 H221 0.976 no
C22 H222 0.975 no
C23 H231 0.981 no
C23 H232 0.973 no
C24 C25 1.390(4) yes
C24 H241 0.913 no
C25 C26 1.392(4) yes
C25 H251 0.928 no
C26 C27 1.393(4) yes
C26 H261 0.931 no
C27 N28 1.420(4) yes
N28 C29 1.387(4) yes
N28 C42 1.384(4) yes
C29 N30 1.357(4) yes
N30 C31 1.499(4) yes
N30 C41 1.411(4) yes
C31 C32 1.527(4) yes
C31 C36 1.537(4) yes
C31 C40 1.534(4) yes
C32 C33 1.531(4) yes
C32 H321 0.975 no
C32 H322 0.955 no
C33 C34 1.525(4) yes
C33 C39 1.534(4) yes
C33 H331 0.970 no
C34 C35 1.529(5) yes
C34 H341 0.965 no
C34 H342 0.963 no
C35 C36 1.535(4) yes
C35 C37 1.523(5) yes
C35 H351 0.972 no
C36 H361 0.954 no
C36 H362 0.974 no
C37 C38 1.533(5) yes
C37 H371 0.962 no
C37 H372 0.973 no
C38 C39 1.524(5) yes
C38 C40 1.546(4) yes
C38 H381 0.962 no
C39 H391 0.961 no
C39 H392 0.950 no
C40 H401 0.976 no
C40 H402 0.966 no
C41 C42 1.396(4) yes
C41 C46 1.391(4) yes
C42 C43 1.392(4) yes
C43 C44 1.380(4) yes
C43 H431 0.921 no
C44 C45 1.380(5) yes
C44 H441 0.923 no
C45 C46 1.387(4) yes
C45 H451 0.921 no
C46 H461 0.938 no
